data_2229112
loop_
_publ_author_name
'bin Shawkataly, Omar'
'Alam, Mohd. Gulfam'
'Yeap, Chin Sing'
'Fun, Hoong-Kun'

_publ_section_title
;
 Undecacarbonyl-1\k^3^<i>C</i>,2\k^4^<i>C</i>,3\k^4^<i>C</i>-(triethyl
 phosphite-1\k<i>P</i>)-<i>triangulo</i>-triruthenium(0)
;
_journal_coeditor_code IS2661
_journal_issue 2
_journal_name_full 'Acta Crystallographica Section E'
_journal_page_first m220
_journal_paper_doi 10.1107/S1600536811001450
_journal_volume 67
_journal_year 2011
_chemical_formula_iupac '[Ru3 (C6 H15 O3 P) (C O)11]'
_chemical_formula_moiety 'C17 H15 O14 P Ru3'
_chemical_formula_sum 'C17 H15 O14 P Ru3'
_chemical_formula_weight 777.47
_chemical_name_systematic
;Undecacarbonyl-1\k^3^<i>C</i>,2\k^4^<i>C</i>,3\k^4^<i>C</i>-
(triethyl phosphite-1\k<i>P</i>)-<i>triangulo</i>-triruthenium(0)
;
_space_group_IT_number 14
_symmetry_cell_setting monoclinic
_symmetry_space_group_name_Hall '-P 2ybc'
_symmetry_space_group_name_H-M 'P 1 21/c 1'
_atom_sites_solution_hydrogens geom
_atom_sites_solution_primary direct
_atom_sites_solution_secondary difmap
_audit_creation_method SHELXL-97
_cell_angle_alpha 90.00
_cell_angle_beta 99.5890(10)
_cell_angle_gamma 90.00
_cell_formula_units_Z 4
_cell_length_a 12.8866(3)
_cell_length_b 9.0955(2)
_cell_length_c 21.7772(5)
_cell_measurement_reflns_used 9999
_cell_measurement_temperature 100.00(10)
_cell_measurement_theta_max 37.44
_cell_measurement_theta_min 2.75
_cell_volume 2516.84(10)
_computing_cell_refinement 'SAINT (Bruker, 2009)'
_computing_data_collection 'APEX2 (Bruker, 2009)'
_computing_data_reduction 'SAINT (Bruker, 2009)'
_computing_molecular_graphics 'SHELXTL (Sheldrick, 2008)'
_computing_publication_material 'SHELXTL (Sheldrick, 2008) and PLATON (Spek, 2009)'
_computing_structure_refinement 'SHELXTL (Sheldrick, 2008)'
_computing_structure_solution 'SHELXTL (Sheldrick, 2008)'
_diffrn_ambient_temperature 100
_diffrn_measured_fraction_theta_full 0.993
_diffrn_measured_fraction_theta_max 0.993
_diffrn_measurement_device_type 'Bruker APEXII DUO CCD area-detector'
_diffrn_measurement_method '\f and \w'
_diffrn_radiation_monochromator graphite
_diffrn_radiation_source 'fine-focus sealed tube'
_diffrn_radiation_type MoK\a
_diffrn_radiation_wavelength 0.71073
_diffrn_reflns_av_R_equivalents 0.0492
_diffrn_reflns_av_sigmaI/netI 0.0504
_diffrn_reflns_limit_h_max 22
_diffrn_reflns_limit_h_min -22
_diffrn_reflns_limit_k_max 15
_diffrn_reflns_limit_k_min -14
_diffrn_reflns_limit_l_max 36
_diffrn_reflns_limit_l_min -37
_diffrn_reflns_number 48269
_diffrn_reflns_theta_full 37.59
_diffrn_reflns_theta_max 37.59
_diffrn_reflns_theta_min 2.27
_diffrn_standards_number 0
_exptl_absorpt_coefficient_mu 1.906
_exptl_absorpt_correction_T_max 0.8798
_exptl_absorpt_correction_T_min 0.6814
_exptl_absorpt_correction_type multi-scan
_exptl_absorpt_process_details '(<i>SADABS</i>; Bruker, 2009)'
_exptl_crystal_colour orange
_exptl_crystal_density_diffrn 2.052
_exptl_crystal_density_method 'not measured'
_exptl_crystal_description plate
_exptl_crystal_F_000 1504
_exptl_crystal_size_max 0.22
_exptl_crystal_size_mid 0.15
_exptl_crystal_size_min 0.07
_refine_diff_density_max 1.005
_refine_diff_density_min -1.233
_refine_ls_extinction_method none
_refine_ls_goodness_of_fit_ref 1.045
_refine_ls_hydrogen_treatment constr
_refine_ls_matrix_type full
_refine_ls_number_parameters 319
_refine_ls_number_reflns 13224
_refine_ls_number_restraints 0
_refine_ls_restrained_S_all 1.045
_refine_ls_R_factor_all 0.0513
_refine_ls_R_factor_gt 0.0326
_refine_ls_shift/su_max 0.001
_refine_ls_shift/su_mean 0.000
_refine_ls_structure_factor_coef Fsqd
_refine_ls_weighting_details 'calc w=1/[\s^2^(Fo^2^)+(0.0375P)^2^+0.1586P] where P=(Fo^2^+2Fc^2^)/3'
_refine_ls_weighting_scheme calc
_refine_ls_wR_factor_gt 0.0699
_refine_ls_wR_factor_ref 0.0854
_reflns_number_gt 10210
_reflns_number_total 13224
_reflns_threshold_expression I>2\s(I)
_cod_data_source_file is2661.cif
_cod_data_source_block I
_cod_original_sg_symbol_H-M 'P 21/c'
_cod_database_code 2229112
_cod_database_fobs_code 2229112

loop_
_symmetry_equiv_pos_as_xyz
'x, y, z'
'-x, y+1/2, -z+1/2'
'-x, -y, -z'
'x, -y-1/2, z-1/2'

loop_
_atom_site_type_symbol
_atom_site_label
_atom_site_fract_x
_atom_site_fract_y
_atom_site_fract_z
_atom_site_U_iso_or_equiv
_atom_site_adp_type
_atom_site_calc_flag
_atom_site_refinement_flags
_atom_site_occupancy
_atom_site_disorder_assembly
_atom_site_disorder_group
Ru Ru1 0.206479(12) 0.525270(18) 0.104476(7) 0.01058(3) Uani d . 1 . .
Ru Ru2 0.171824(13) 0.403007(18) 0.219080(7) 0.01213(4) Uani d . 1 . .
Ru Ru3 0.307938(12) 0.651191(18) 0.218302(7) 0.01164(4) Uani d . 1 . .
P P1 0.28271(4) 0.65310(6) 0.03363(2) 0.01287(9) Uani d . 1 . .
O O1 0.36303(14) 0.2725(2) 0.09811(8) 0.0216(3) Uani d . 1 . .
O O2 0.03380(14) 0.3498(2) 0.02588(9) 0.0236(4) Uani d . 1 . .
O O3 0.06213(14) 0.7945(2) 0.10448(8) 0.0226(3) Uani d . 1 . .
O O4 -0.03552(14) 0.5757(2) 0.18670(9) 0.0234(3) Uani d . 1 . .
O O5 0.05504(19) 0.1252(2) 0.16827(11) 0.0359(5) Uani d . 1 . .
O O6 0.38235(15) 0.2370(2) 0.24542(10) 0.0292(4) Uani d . 1 . .
O O7 0.15360(16) 0.3907(2) 0.35704(9) 0.0281(4) Uani d . 1 . .
O O8 0.11480(15) 0.8168(2) 0.24884(10) 0.0301(4) Uani d . 1 . .
O O9 0.39514(19) 0.9359(2) 0.17244(10) 0.0331(5) Uani d . 1 . .
O O10 0.40533(17) 0.6511(2) 0.35681(9) 0.0302(4) Uani d . 1 . .
O O11 0.49842(13) 0.4816(2) 0.18586(8) 0.0208(3) Uani d . 1 . .
O O12 0.26748(14) 0.82648(18) 0.02947(8) 0.0176(3) Uani d . 1 . .
O O13 0.40697(13) 0.63666(19) 0.04805(8) 0.0186(3) Uani d . 1 . .
O O14 0.24886(15) 0.61629(18) -0.03883(7) 0.0194(3) Uani d . 1 . .
C C1 0.30697(17) 0.3662(2) 0.10385(10) 0.0147(4) Uani d . 1 . .
C C2 0.09977(17) 0.4158(2) 0.05380(10) 0.0155(4) Uani d . 1 . .
C C3 0.11634(17) 0.6941(2) 0.10820(10) 0.0156(4) Uani d . 1 . .
C C4 0.04387(17) 0.5178(3) 0.19786(10) 0.0168(4) Uani d . 1 . .
C C5 0.0981(2) 0.2289(3) 0.18692(11) 0.0207(4) Uani d . 1 . .
C C6 0.30722(19) 0.3036(3) 0.23406(11) 0.0193(4) Uani d . 1 . .
C C7 0.16199(19) 0.3959(3) 0.30638(11) 0.0190(4) Uani d . 1 . .
C C8 0.18282(19) 0.7500(3) 0.23584(11) 0.0196(4) Uani d . 1 . .
C C9 0.36313(19) 0.8289(3) 0.18873(11) 0.0201(4) Uani d . 1 . .
C C10 0.36806(19) 0.6518(3) 0.30534(11) 0.0193(4) Uani d . 1 . .
C C11 0.42440(17) 0.5392(2) 0.19592(10) 0.0153(4) Uani d . 1 . .
C C12 0.1837(2) 0.8957(3) -0.01318(11) 0.0199(4) Uani d . 1 . .
H H12A 0.1198 0.8381 -0.0159 0.024 Uiso calc R 1 . .
H H12B 0.2027 0.9010 -0.0544 0.024 Uiso calc R 1 . .
C C13 0.1655(2) 1.0469(3) 0.00963(12) 0.0241(5) Uani d . 1 . .
H H13A 0.1096 1.0930 -0.0184 0.036 Uiso calc R 1 . .
H H13B 0.2287 1.1040 0.0115 0.036 Uiso calc R 1 . .
H H13C 0.1467 1.0410 0.0504 0.036 Uiso calc R 1 . .
C C14 0.4751(2) 0.7164(3) 0.01137(12) 0.0246(5) Uani d . 1 . .
H H14A 0.4326 0.7588 -0.0253 0.029 Uiso calc R 1 . .
H H14B 0.5248 0.6486 -0.0023 0.029 Uiso calc R 1 . .
C C15 0.5331(2) 0.8348(3) 0.04981(16) 0.0331(6) Uani d . 1 . .
H H15A 0.5808 0.8820 0.0266 0.050 Uiso calc R 1 . .
H H15B 0.5721 0.7930 0.0872 0.050 Uiso calc R 1 . .
H H15C 0.4840 0.9058 0.0605 0.050 Uiso calc R 1 . .
C C16 0.2421(2) 0.4681(3) -0.06278(10) 0.0187(4) Uani d . 1 . .
H H16A 0.1694 0.4357 -0.0706 0.022 Uiso calc R 1 . .
H H16B 0.2820 0.4018 -0.0329 0.022 Uiso calc R 1 . .
C C17 0.2865(2) 0.4684(3) -0.12234(12) 0.0249(5) Uani d . 1 . .
H H17A 0.2852 0.3703 -0.1387 0.037 Uiso calc R 1 . .
H H17B 0.3577 0.5035 -0.1143 0.037 Uiso calc R 1 . .
H H17C 0.2449 0.5317 -0.1521 0.037 Uiso calc R 1 . .

loop_
_atom_site_aniso_label
_atom_site_aniso_U_11
_atom_site_aniso_U_22
_atom_site_aniso_U_33
_atom_site_aniso_U_12
_atom_site_aniso_U_13
_atom_site_aniso_U_23
Ru1 0.01067(6) 0.01134(7) 0.00955(6) -0.00004(5) 0.00112(5) -0.00073(5)
Ru2 0.01260(7) 0.01192(7) 0.01229(7) -0.00088(5) 0.00334(5) 0.00087(5)
Ru3 0.01155(7) 0.01239(7) 0.01087(6) -0.00163(5) 0.00152(5) -0.00204(5)
P1 0.0155(2) 0.0126(2) 0.0107(2) 0.00183(18) 0.00276(17) 0.00072(17)
O1 0.0209(8) 0.0210(8) 0.0220(8) 0.0069(6) 0.0007(6) -0.0032(7)
O2 0.0208(8) 0.0180(8) 0.0288(9) -0.0028(6) -0.0056(7) -0.0038(7)
O3 0.0234(8) 0.0226(9) 0.0229(8) 0.0073(7) 0.0066(7) 0.0014(7)
O4 0.0166(7) 0.0254(9) 0.0290(9) 0.0012(7) 0.0062(7) 0.0055(7)
O5 0.0462(13) 0.0249(10) 0.0380(11) -0.0166(9) 0.0112(10) -0.0098(9)
O6 0.0238(9) 0.0294(10) 0.0353(10) 0.0089(8) 0.0075(8) 0.0125(8)
O7 0.0357(11) 0.0326(10) 0.0172(8) -0.0016(8) 0.0075(7) -0.0009(7)
O8 0.0245(9) 0.0294(10) 0.0372(11) 0.0040(8) 0.0076(8) -0.0160(8)
O9 0.0475(13) 0.0230(9) 0.0294(10) -0.0131(9) 0.0081(9) 0.0009(8)
O10 0.0352(11) 0.0374(11) 0.0158(8) 0.0047(9) -0.0026(7) -0.0027(8)
O11 0.0152(7) 0.0235(8) 0.0233(8) -0.0009(6) 0.0018(6) -0.0056(7)
O12 0.0223(8) 0.0123(7) 0.0173(7) 0.0014(6) 0.0005(6) 0.0005(5)
O13 0.0146(7) 0.0231(8) 0.0195(7) 0.0038(6) 0.0064(6) 0.0077(6)
O14 0.0314(9) 0.0153(7) 0.0109(6) 0.0033(6) 0.0015(6) -0.0005(5)
C1 0.0141(8) 0.0164(9) 0.0130(8) -0.0016(7) 0.0004(7) -0.0001(7)
C2 0.0157(9) 0.0141(9) 0.0159(8) 0.0019(7) 0.0003(7) 0.0002(7)
C3 0.0169(9) 0.0171(9) 0.0140(8) -0.0007(7) 0.0058(7) -0.0011(7)
C4 0.0154(9) 0.0176(10) 0.0177(9) -0.0034(8) 0.0041(7) 0.0015(8)
C5 0.0246(11) 0.0203(10) 0.0180(9) -0.0028(9) 0.0062(8) -0.0013(8)
C6 0.0196(10) 0.0185(10) 0.0202(10) 0.0001(8) 0.0048(8) 0.0055(8)
C7 0.0200(10) 0.0180(10) 0.0191(9) -0.0001(8) 0.0042(8) -0.0003(8)
C8 0.0199(10) 0.0203(11) 0.0181(9) -0.0018(8) 0.0021(8) -0.0075(8)
C9 0.0229(11) 0.0208(11) 0.0164(9) -0.0042(8) 0.0025(8) -0.0030(8)
C10 0.0207(10) 0.0206(11) 0.0169(9) 0.0005(8) 0.0043(8) -0.0033(8)
C11 0.0143(8) 0.0175(9) 0.0135(8) -0.0040(7) 0.0002(7) -0.0016(7)
C12 0.0238(11) 0.0162(10) 0.0175(9) 0.0046(8) -0.0033(8) 0.0022(8)
C13 0.0307(13) 0.0167(10) 0.0248(11) 0.0060(9) 0.0041(9) 0.0006(9)
C14 0.0213(11) 0.0305(13) 0.0247(11) 0.0007(10) 0.0120(9) 0.0073(10)
C15 0.0271(13) 0.0315(15) 0.0424(16) -0.0030(11) 0.0109(12) 0.0071(12)
C16 0.0248(11) 0.0177(10) 0.0138(8) -0.0025(8) 0.0036(8) -0.0032(7)
C17 0.0323(13) 0.0234(12) 0.0222(10) -0.0039(10) 0.0134(9) -0.0061(9)

loop_
_atom_type_symbol
_atom_type_description
_atom_type_scat_dispersion_real
_atom_type_scat_dispersion_imag
_atom_type_scat_source
C C 0.0033 0.0016 'International Tables Vol C Tables 4.2.6.8 and 6.1.1.4'
H H 0.0000 0.0000 'International Tables Vol C Tables 4.2.6.8 and 6.1.1.4'
O O 0.0106 0.0060 'International Tables Vol C Tables 4.2.6.8 and 6.1.1.4'
P P 0.1023 0.0942 'International Tables Vol C Tables 4.2.6.8 and 6.1.1.4'
Ru Ru -1.2594 0.8363 'International Tables Vol C Tables 4.2.6.8 and 6.1.1.4'

loop_
_geom_angle_atom_site_label_1
_geom_angle_atom_site_label_2
_geom_angle_atom_site_label_3
_geom_angle_site_symmetry_1
_geom_angle_site_symmetry_3
_geom_angle
_geom_angle_publ_flag
C2 Ru1 C3 . . 93.38(9) ?
C2 Ru1 C1 . . 91.40(9) ?
C3 Ru1 C1 . . 175.12(9) ?
C2 Ru1 P1 . . 103.08(7) ?
C3 Ru1 P1 . . 87.31(7) ?
C1 Ru1 P1 . . 90.70(7) ?
C2 Ru1 Ru2 . . 95.80(7) ?
C3 Ru1 Ru2 . . 95.20(6) ?
C1 Ru1 Ru2 . . 85.24(6) ?
P1 Ru1 Ru2 . . 160.779(16) ?
C2 Ru1 Ru3 . . 154.49(7) ?
C3 Ru1 Ru3 . . 80.55(6) ?
C1 Ru1 Ru3 . . 95.50(6) ?
P1 Ru1 Ru3 . . 101.362(15) ?
Ru2 Ru1 Ru3 . . 60.497(6) ?
C5 Ru2 C7 . . 102.86(10) ?
C5 Ru2 C4 . . 90.43(10) ?
C7 Ru2 C4 . . 93.44(10) ?
C5 Ru2 C6 . . 93.06(11) ?
C7 Ru2 C6 . . 91.35(10) ?
C4 Ru2 C6 . . 173.31(10) ?
C5 Ru2 Ru1 . . 98.25(7) ?
C7 Ru2 Ru1 . . 158.04(7) ?
C4 Ru2 Ru1 . . 80.31(7) ?
C6 Ru2 Ru1 . . 93.53(7) ?
C5 Ru2 Ru3 . . 156.39(7) ?
C7 Ru2 Ru3 . . 99.99(7) ?
C4 Ru2 Ru3 . . 94.11(7) ?
C6 Ru2 Ru3 . . 80.44(7) ?
Ru1 Ru2 Ru3 . . 59.903(6) ?
C9 Ru3 C10 . . 102.53(10) ?
C9 Ru3 C8 . . 92.44(11) ?
C10 Ru3 C8 . . 90.93(10) ?
C9 Ru3 C11 . . 90.71(10) ?
C10 Ru3 C11 . . 92.73(9) ?
C8 Ru3 C11 . . 174.55(9) ?
C9 Ru3 Ru1 . . 100.89(7) ?
C10 Ru3 Ru1 . . 155.64(7) ?
C8 Ru3 Ru1 . . 94.69(7) ?
C11 Ru3 Ru1 . . 80.35(6) ?
C9 Ru3 Ru2 . . 158.16(7) ?
C10 Ru3 Ru2 . . 98.23(7) ?
C8 Ru3 Ru2 . . 80.43(7) ?
C11 Ru3 Ru2 . . 95.04(6) ?
Ru1 Ru3 Ru2 . . 59.600(6) ?
O13 P1 O12 . . 102.46(9) ?
O13 P1 O14 . . 106.00(10) ?
O12 P1 O14 . . 98.07(9) ?
O13 P1 Ru1 . . 110.63(6) ?
O12 P1 Ru1 . . 118.77(7) ?
O14 P1 Ru1 . . 118.86(7) ?
C12 O12 P1 . . 122.72(15) ?
C14 O13 P1 . . 121.31(15) ?
C16 O14 P1 . . 122.81(14) ?
O1 C1 Ru1 . . 174.12(19) ?
O2 C2 Ru1 . . 176.8(2) ?
O3 C3 Ru1 . . 173.60(19) ?
O4 C4 Ru2 . . 174.5(2) ?
O5 C5 Ru2 . . 179.4(3) ?
O6 C6 Ru2 . . 174.3(2) ?
O7 C7 Ru2 . . 178.2(2) ?
O8 C8 Ru3 . . 174.2(2) ?
O9 C9 Ru3 . . 178.3(2) ?
O10 C10 Ru3 . . 178.8(2) ?
O11 C11 Ru3 . . 174.12(19) ?
O12 C12 C13 . . 109.20(19) ?
O12 C12 H12A . . 109.8 ?
C13 C12 H12A . . 109.8 ?
O12 C12 H12B . . 109.8 ?
C13 C12 H12B . . 109.8 ?
H12A C12 H12B . . 108.3 ?
C12 C13 H13A . . 109.5 ?
C12 C13 H13B . . 109.5 ?
H13A C13 H13B . . 109.5 ?
C12 C13 H13C . . 109.5 ?
H13A C13 H13C . . 109.5 ?
H13B C13 H13C . . 109.5 ?
O13 C14 C15 . . 109.9(2) ?
O13 C14 H14A . . 109.7 ?
C15 C14 H14A . . 109.7 ?
O13 C14 H14B . . 109.7 ?
C15 C14 H14B . . 109.7 ?
H14A C14 H14B . . 108.2 ?
C14 C15 H15A . . 109.5 ?
C14 C15 H15B . . 109.5 ?
H15A C15 H15B . . 109.5 ?
C14 C15 H15C . . 109.5 ?
H15A C15 H15C . . 109.5 ?
H15B C15 H15C . . 109.5 ?
O14 C16 C17 . . 107.56(19) ?
O14 C16 H16A . . 110.2 ?
C17 C16 H16A . . 110.2 ?
O14 C16 H16B . . 110.2 ?
C17 C16 H16B . . 110.2 ?
H16A C16 H16B . . 108.5 ?
C16 C17 H17A . . 109.5 ?
C16 C17 H17B . . 109.5 ?
H17A C17 H17B . . 109.5 ?
C16 C17 H17C . . 109.5 ?
H17A C17 H17C . . 109.5 ?
H17B C17 H17C . . 109.5 ?

loop_
_geom_bond_atom_site_label_1
_geom_bond_atom_site_label_2
_geom_bond_site_symmetry_2
_geom_bond_distance
_geom_bond_publ_flag
Ru1 C2 . 1.896(2) ?
Ru1 C3 . 1.935(2) ?
Ru1 C1 . 1.943(2) ?
Ru1 P1 . 2.2808(6) ?
Ru1 Ru2 . 2.8348(2) ?
Ru1 Ru3 . 2.8436(2) ?
Ru2 C5 . 1.918(2) ?
Ru2 C7 . 1.927(2) ?
Ru2 C4 . 1.941(2) ?
Ru2 C6 . 1.944(2) ?
Ru2 Ru3 . 2.8605(2) ?
Ru3 C9 . 1.920(2) ?
Ru3 C10 . 1.925(2) ?
Ru3 C8 . 1.939(2) ?
Ru3 C11 . 1.942(2) ?
P1 O13 . 1.5867(17) ?
P1 O12 . 1.5899(17) ?
P1 O14 . 1.6011(17) ?
O1 C1 . 1.137(3) ?
O2 C2 . 1.132(3) ?
O3 C3 . 1.144(3) ?
O4 C4 . 1.140(3) ?
O5 C5 . 1.134(3) ?
O6 C6 . 1.134(3) ?
O7 C7 . 1.127(3) ?
O8 C8 . 1.140(3) ?
O9 C9 . 1.136(3) ?
O10 C10 . 1.144(3) ?
O11 C11 . 1.141(3) ?
O12 C12 . 1.446(3) ?
O13 C14 . 1.472(3) ?
O14 C16 . 1.443(3) ?
C12 C13 . 1.494(3) ?
C12 H12A . 0.9700 ?
C12 H12B . 0.9700 ?
C13 H13A . 0.9600 ?
C13 H13B . 0.9600 ?
C13 H13C . 0.9600 ?
C14 C15 . 1.487(4) ?
C14 H14A . 0.9700 ?
C14 H14B . 0.9700 ?
C15 H15A . 0.9600 ?
C15 H15B . 0.9600 ?
C15 H15C . 0.9600 ?
C16 C17 . 1.502(3) ?
C16 H16A . 0.9700 ?
C16 H16B . 0.9700 ?
C17 H17A . 0.9600 ?
C17 H17B . 0.9600 ?
C17 H17C . 0.9600 ?

loop_
_geom_hbond_atom_site_label_D
_geom_hbond_atom_site_label_H
_geom_hbond_atom_site_label_A
_geom_hbond_site_symmetry_A
_geom_hbond_distance_DH
_geom_hbond_distance_HA
_geom_hbond_distance_DA
_geom_hbond_angle_DHA
_geom_hbond_publ_flag
C12 H12A O2 3_565 0.97 2.60 3.558(3) 171 yes

loop_
_geom_torsion_atom_site_label_1
_geom_torsion_atom_site_label_2
_geom_torsion_atom_site_label_3
_geom_torsion_atom_site_label_4
_geom_torsion_site_symmetry_1
_geom_torsion_site_symmetry_2
_geom_torsion_site_symmetry_3
_geom_torsion_site_symmetry_4
_geom_torsion
_geom_torsion_publ_flag
C2 Ru1 Ru2 C5 . . . . 19.56(10) ?
C3 Ru1 Ru2 C5 . . . . 113.51(10) ?
C1 Ru1 Ru2 C5 . . . . -71.37(10) ?
P1 Ru1 Ru2 C5 . . . . -149.73(9) ?
Ru3 Ru1 Ru2 C5 . . . . -170.44(8) ?
C2 Ru1 Ru2 C7 . . . . -144.3(2) ?
C3 Ru1 Ru2 C7 . . . . -50.4(2) ?
C1 Ru1 Ru2 C7 . . . . 124.7(2) ?
P1 Ru1 Ru2 C7 . . . . 46.4(2) ?
Ru3 Ru1 Ru2 C7 . . . . 25.66(19) ?
C2 Ru1 Ru2 C4 . . . . -69.46(9) ?
C3 Ru1 Ru2 C4 . . . . 24.49(9) ?
C1 Ru1 Ru2 C4 . . . . -160.39(9) ?
P1 Ru1 Ru2 C4 . . . . 121.25(8) ?
Ru3 Ru1 Ru2 C4 . . . . 100.54(7) ?
C2 Ru1 Ru2 C6 . . . . 113.18(10) ?
C3 Ru1 Ru2 C6 . . . . -152.88(10) ?
C1 Ru1 Ru2 C6 . . . . 22.25(10) ?
P1 Ru1 Ru2 C6 . . . . -56.11(9) ?
Ru3 Ru1 Ru2 C6 . . . . -76.82(7) ?
C2 Ru1 Ru2 Ru3 . . . . -170.00(7) ?
C3 Ru1 Ru2 Ru3 . . . . -76.06(7) ?
C1 Ru1 Ru2 Ru3 . . . . 99.07(6) ?
P1 Ru1 Ru2 Ru3 . . . . 20.71(5) ?
C2 Ru1 Ru3 C9 . . . . -145.78(17) ?
C3 Ru1 Ru3 C9 . . . . -67.89(10) ?
C1 Ru1 Ru3 C9 . . . . 109.23(10) ?
P1 Ru1 Ru3 C9 . . . . 17.40(8) ?
Ru2 Ru1 Ru3 C9 . . . . -169.42(8) ?
C2 Ru1 Ru3 C10 . . . . 50.4(2) ?
C3 Ru1 Ru3 C10 . . . . 128.24(19) ?
C1 Ru1 Ru3 C10 . . . . -54.64(19) ?
P1 Ru1 Ru3 C10 . . . . -146.47(17) ?
Ru2 Ru1 Ru3 C10 . . . . 26.71(17) ?
C2 Ru1 Ru3 C8 . . . . -52.38(17) ?
C3 Ru1 Ru3 C8 . . . . 25.50(10) ?
C1 Ru1 Ru3 C8 . . . . -157.38(10) ?
P1 Ru1 Ru3 C8 . . . . 110.80(8) ?
Ru2 Ru1 Ru3 C8 . . . . -76.02(8) ?
C2 Ru1 Ru3 C11 . . . . 125.36(16) ?
C3 Ru1 Ru3 C11 . . . . -156.75(9) ?
C1 Ru1 Ru3 C11 . . . . 20.36(9) ?
P1 Ru1 Ru3 C11 . . . . -71.46(7) ?
Ru2 Ru1 Ru3 C11 . . . . 101.72(7) ?
C2 Ru1 Ru3 Ru2 . . . . 23.64(15) ?
C3 Ru1 Ru3 Ru2 . . . . 101.53(6) ?
C1 Ru1 Ru3 Ru2 . . . . -81.36(6) ?
P1 Ru1 Ru3 Ru2 . . . . -173.181(16) ?
C5 Ru2 Ru3 C9 . . . . 53.2(3) ?
C7 Ru2 Ru3 C9 . . . . -141.5(2) ?
C4 Ru2 Ru3 C9 . . . . -47.3(2) ?
C6 Ru2 Ru3 C9 . . . . 128.8(2) ?
Ru1 Ru2 Ru3 C9 . . . . 29.0(2) ?
C5 Ru2 Ru3 C10 . . . . -145.0(2) ?
C7 Ru2 Ru3 C10 . . . . 20.26(10) ?
C4 Ru2 Ru3 C10 . . . . 114.49(10) ?
C6 Ru2 Ru3 C10 . . . . -69.43(10) ?
Ru1 Ru2 Ru3 C10 . . . . -169.20(7) ?
C5 Ru2 Ru3 C8 . . . . 125.5(2) ?
C7 Ru2 Ru3 C8 . . . . -69.29(10) ?
C4 Ru2 Ru3 C8 . . . . 24.94(10) ?
C6 Ru2 Ru3 C8 . . . . -158.98(10) ?
Ru1 Ru2 Ru3 C8 . . . . 101.24(7) ?
C5 Ru2 Ru3 C11 . . . . -51.5(2) ?
C7 Ru2 Ru3 C11 . . . . 113.76(10) ?
C4 Ru2 Ru3 C11 . . . . -152.01(9) ?
C6 Ru2 Ru3 C11 . . . . 24.07(10) ?
Ru1 Ru2 Ru3 C11 . . . . -75.70(6) ?
C5 Ru2 Ru3 Ru1 . . . . 24.24(19) ?
C7 Ru2 Ru3 Ru1 . . . . -170.54(7) ?
C4 Ru2 Ru3 Ru1 . . . . -76.31(7) ?
C6 Ru2 Ru3 Ru1 . . . . 99.77(7) ?
C2 Ru1 P1 O13 . . . . -130.84(10) ?
C3 Ru1 P1 O13 . . . . 136.31(10) ?
C1 Ru1 P1 O13 . . . . -39.24(10) ?
Ru2 Ru1 P1 O13 . . . . 38.22(10) ?
Ru3 Ru1 P1 O13 . . . . 56.51(8) ?
C2 Ru1 P1 O12 . . . . 111.15(10) ?
C3 Ru1 P1 O12 . . . . 18.30(10) ?
C1 Ru1 P1 O12 . . . . -157.25(10) ?
Ru2 Ru1 P1 O12 . . . . -79.79(9) ?
Ru3 Ru1 P1 O12 . . . . -61.50(8) ?
C2 Ru1 P1 O14 . . . . -7.90(10) ?
C3 Ru1 P1 O14 . . . . -100.75(10) ?
C1 Ru1 P1 O14 . . . . 83.71(10) ?
Ru2 Ru1 P1 O14 . . . . 161.16(8) ?
Ru3 Ru1 P1 O14 . . . . 179.46(8) ?
O13 P1 O12 C12 . . . . 144.95(18) ?
O14 P1 O12 C12 . . . . 36.5(2) ?
Ru1 P1 O12 C12 . . . . -92.85(18) ?
O12 P1 O13 C14 . . . . -48.5(2) ?
O14 P1 O13 C14 . . . . 53.7(2) ?
Ru1 P1 O13 C14 . . . . -176.12(17) ?
O13 P1 O14 C16 . . . . 78.01(19) ?
O12 P1 O14 C16 . . . . -176.48(18) ?
Ru1 P1 O14 C16 . . . . -47.2(2) ?
P1 O12 C12 C13 . . . . 158.87(18) ?
P1 O13 C14 C15 . . . . 109.1(2) ?
P1 O14 C16 C17 . . . . -139.24(19) ?
